data_4313625
loop_
_publ_author_name
'Alexander M. Khenkin'
'Linda J. W. Shimon'
'Ronny Neumann'

_publ_section_title
;
 Preparation and Characterization of New Ruthenium and Osmium Containing
 Polyoxometalates, [M(DMSO)3Mo7O24]4- (M = Ru(II), Os(II)), and Their Use
 as Catalysts for the Aerobic Oxidation of Alcohols
;
_journal_name_full 'Inorganic Chemistry'
_journal_page_first 3331
_journal_page_last 3339
_journal_paper_doi 10.1021/ic026003p
_journal_volume 42
_journal_year 2003
_chemical_formula_sum 'C6 H18 Mo7 N4 O33.5 Ru S3'
_chemical_formula_weight 1551.07
_chemical_name_systematic
;
 ?
;
_space_group_IT_number 15
_symmetry_cell_setting monoclinic
_symmetry_space_group_name_Hall '-C 2yc'
_symmetry_space_group_name_H-M 'C 1 2/c 1'
_atom_sites_solution_hydrogens geom
_atom_sites_solution_primary direct
_atom_sites_solution_secondary difmap
_audit_creation_method SHELXL-97
_cell_angle_alpha 90.00
_cell_angle_beta 124.23(3)
_cell_angle_gamma 90.00
_cell_formula_units_Z 8
_cell_length_a 36.310(7)
_cell_length_b 12.239(2)
_cell_length_c 22.379(5)
_cell_measurement_temperature 293(2)
_cell_volume 8223(4)
_computing_structure_refinement 'SHELXL-97 (Sheldrick, 1997)'
_computing_structure_solution 'SHELXS-97 (Sheldrick, 1990)'
_diffrn_ambient_temperature 293(2)
_diffrn_measured_fraction_theta_full 0.984
_diffrn_measured_fraction_theta_max 0.984
_diffrn_radiation_monochromator graphite
_diffrn_radiation_source 'fine-focus sealed tube'
_diffrn_radiation_type MoK\a
_diffrn_radiation_wavelength 0.71073
_diffrn_reflns_av_R_equivalents 0.0399
_diffrn_reflns_av_sigmaI/netI 0.0465
_diffrn_reflns_limit_h_max 41
_diffrn_reflns_limit_h_min -41
_diffrn_reflns_limit_k_max 0
_diffrn_reflns_limit_k_min -13
_diffrn_reflns_limit_l_max 25
_diffrn_reflns_limit_l_min -25
_diffrn_reflns_number 11426
_diffrn_reflns_theta_full 23.82
_diffrn_reflns_theta_max 23.82
_diffrn_reflns_theta_min 3.12
_exptl_absorpt_coefficient_mu 2.674
_exptl_crystal_density_diffrn 2.506
_exptl_crystal_density_method 'not measured'
_exptl_crystal_F_000 5888
_refine_diff_density_max 4.806
_refine_diff_density_min -1.445
_refine_diff_density_rms 0.262
_refine_ls_extinction_method none
_refine_ls_goodness_of_fit_ref 1.095
_refine_ls_hydrogen_treatment mixed
_refine_ls_matrix_type full
_refine_ls_number_parameters 445
_refine_ls_number_reflns 6208
_refine_ls_number_restraints 0
_refine_ls_restrained_S_all 1.095
_refine_ls_R_factor_all 0.0633
_refine_ls_R_factor_gt 0.0572
_refine_ls_shift/su_max 0.020
_refine_ls_shift/su_mean 0.001
_refine_ls_structure_factor_coef Fsqd
_refine_ls_weighting_details 'calc w=1/[\s^2^(Fo^2^)+(0.0472P)^2^+597.3041P] where P=(Fo^2^+2Fc^2^)/3'
_refine_ls_weighting_scheme calc
_refine_ls_wR_factor_gt 0.1429
_refine_ls_wR_factor_ref 0.1461
_reflns_number_gt 5578
_reflns_number_total 6208
_reflns_threshold_expression >2sigma(I)
_cod_data_source_file ic026003psi20021219_041731.cif
_cod_data_source_block 22
_cod_original_cell_volume 8223(3)
_cod_original_formula_sum 'C6 H18 Mo7 N4 O33.50 Ru S3'
_cod_database_code 4313625

loop_
_symmetry_equiv_pos_as_xyz
'x, y, z'
'-x, y, -z+1/2'
'x+1/2, y+1/2, z'
'-x+1/2, y+1/2, -z+1/2'
'-x, -y, -z'
'x, -y, z-1/2'
'-x+1/2, -y+1/2, -z'
'x+1/2, -y+1/2, z-1/2'

loop_
_atom_site_label
_atom_site_type_symbol
_atom_site_fract_x
_atom_site_fract_y
_atom_site_fract_z
_atom_site_U_iso_or_equiv
_atom_site_adp_type
_atom_site_occupancy
_atom_site_symmetry_multiplicity
_atom_site_calc_flag
_atom_site_refinement_flags
_atom_site_disorder_assembly
_atom_site_disorder_group
Ru1 Ru 0.10374(3) 0.28529(7) 0.13090(5) 0.0080(2) Uani 1 1 d . . .
Mo2 Mo 0.17080(3) 0.53600(8) 0.17967(5) 0.0086(2) Uani 1 1 d . . .
Mo3 Mo 0.20006(3) 0.59360(8) 0.34145(5) 0.0085(2) Uani 1 1 d . . .
Mo4 Mo 0.16928(3) 0.34297(8) 0.32723(5) 0.0080(2) Uani 1 1 d . . .
Mo5 Mo 0.11591(3) 0.53941(8) 0.36864(5) 0.0108(2) Uani 1 1 d . . .
Mo6 Mo 0.08503(3) 0.51684(8) 0.20476(5) 0.0074(2) Uani 1 1 d . . .
Mo7 Mo 0.11865(3) 0.75727(8) 0.20231(5) 0.0098(2) Uani 1 1 d . . .
Mo8 Mo 0.14299(3) 0.79212(8) 0.36494(5) 0.0115(2) Uani 1 1 d . . .
S2 S 0.15208(9) 0.1773(2) 0.12589(14) 0.0113(6) Uani 1 1 d . . .
S1 S 0.06383(9) 0.1492(2) 0.13669(15) 0.0119(6) Uani 1 1 d . . .
S3 S 0.05680(10) 0.3039(3) 0.01019(15) 0.0165(6) Uani 1 1 d . . .
O1 O 0.1557(3) 0.2671(6) 0.3783(4) 0.0133(17) Uani 1 1 d . . .
O2 O 0.1830(2) 0.4895(6) 0.3873(4) 0.0121(17) Uani 1 1 d . . .
O3 O 0.1496(3) 0.8420(6) 0.2890(4) 0.0133(17) Uani 1 1 d . . .
O4 O 0.0354(2) 0.5711(6) 0.1793(4) 0.0100(16) Uani 1 1 d . . .
O5 O 0.0650(3) 0.7958(6) 0.1697(4) 0.0152(18) Uani 1 1 d . . .
O6 O 0.2057(2) 0.7103(6) 0.3929(4) 0.0106(16) Uani 1 1 d . . .
O7 O 0.1424(3) 0.2728(6) 0.2429(4) 0.0119(16) Uani 1 1 d . . .
O8 O 0.0696(2) 0.4035(6) 0.1464(4) 0.0095(16) Uani 1 1 d . . .
O9 O 0.1020(2) 0.4347(6) 0.2900(4) 0.0101(16) Uani 1 1 d . . .
O10 O 0.0620(3) 0.5787(7) 0.3319(4) 0.0152(17) Uani 1 1 d . . .
O11 O 0.1400(3) 0.4174(6) 0.1315(4) 0.0128(17) Uani 1 1 d . . .
O12 O 0.1277(3) 0.4526(7) 0.4371(4) 0.0168(18) Uani 1 1 d . . .
O13 O 0.2535(2) 0.5519(6) 0.3763(4) 0.0135(17) Uani 1 1 d . . .
O14 O 0.1465(3) 0.6681(6) 0.4218(4) 0.0150(17) Uani 1 1 d . . .
O15 O 0.1740(3) 0.8865(7) 0.4311(4) 0.0189(19) Uani 1 1 d . . .
O16 O 0.2249(3) 0.3135(6) 0.3656(4) 0.0149(17) Uani 1 1 d . . .
O17 O 0.1313(3) 0.8265(6) 0.1495(4) 0.0176(18) Uani 1 1 d . . .
O18 O 0.1627(3) 0.6271(7) 0.1134(4) 0.0160(18) Uani 1 1 d . . .
O19 O 0.1030(2) 0.6103(6) 0.1557(4) 0.0096(16) Uani 1 1 d . . .
O20 O 0.1618(2) 0.4792(6) 0.2617(4) 0.0079(15) Uani 1 1 d . . .
O21 O 0.2254(3) 0.4928(7) 0.2215(5) 0.0194(19) Uani 1 1 d . . .
O22 O 0.0889(3) 0.8305(7) 0.3280(4) 0.0177(18) Uani 1 1 d . . .
O23 O 0.1851(2) 0.6644(6) 0.2534(4) 0.0100(16) Uani 1 1 d . . .
O24 O 0.1230(2) 0.6401(6) 0.2875(4) 0.0105(16) Uani 1 1 d . . .
O100 O 0.0342(3) 0.0805(7) 0.0722(4) 0.0198(19) Uani 1 1 d . . .
C101 C 0.0979(4) 0.0588(10) 0.2095(7) 0.019(3) Uani 1 1 d . . .
H10A H 0.0797 0.0045 0.2117 0.029 Uiso 1 1 calc R . .
H10B H 0.1138 0.0992 0.2540 0.029 Uiso 1 1 calc R . .
H10C H 0.1188 0.0238 0.2023 0.029 Uiso 1 1 calc R . .
C102 C 0.0308(4) 0.2028(11) 0.1657(7) 0.020(3) Uani 1 1 d . . .
H10D H 0.0083 0.2500 0.1289 0.030 Uiso 1 1 calc R . .
H10E H 0.0494 0.2434 0.2095 0.030 Uiso 1 1 calc R . .
H10F H 0.0168 0.1438 0.1741 0.030 Uiso 1 1 calc R . .
C201 C 0.1614(4) 0.2224(11) 0.0599(7) 0.022(3) Uani 1 1 d . . .
H20A H 0.1851 0.1806 0.0641 0.033 Uiso 1 1 calc R . .
H20B H 0.1694 0.2983 0.0675 0.033 Uiso 1 1 calc R . .
H20C H 0.1347 0.2126 0.0125 0.033 Uiso 1 1 calc R . .
O200 O 0.1453(3) 0.0566(6) 0.1166(5) 0.0188(19) Uani 1 1 d . . .
C202 C 0.2055(4) 0.2021(10) 0.2064(6) 0.018(3) Uani 1 1 d . . .
H20D H 0.2055 0.1797 0.2475 0.026 Uiso 1 1 calc R . .
H20E H 0.2123 0.2787 0.2101 0.026 Uiso 1 1 calc R . .
H20F H 0.2276 0.1613 0.2050 0.026 Uiso 1 1 calc R . .
O300 O 0.0568(3) 0.2204(9) -0.0382(5) 0.036(3) Uani 1 1 d . . .
C301 C 0.0013(4) 0.3181(11) -0.0139(7) 0.021(3) Uani 1 1 d . . .
H30A H -0.0175 0.3436 -0.0629 0.032 Uiso 1 1 calc R . .
H30B H 0.0007 0.3698 0.0178 0.032 Uiso 1 1 calc R . .
H30C H -0.0094 0.2486 -0.0097 0.032 Uiso 1 1 calc R . .
C302 C 0.0649(5) 0.4332(12) -0.0167(8) 0.031(3) Uani 1 1 d . . .
H30D H 0.0934 0.4347 -0.0099 0.047 Uiso 1 1 calc R . .
H30E H 0.0636 0.4894 0.0121 0.047 Uiso 1 1 calc R . .
H30F H 0.0419 0.4454 -0.0667 0.047 Uiso 1 1 calc R . .
N1 N 0.0712(3) 0.2439(8) 0.3550(5) 0.011(2) Uiso 1 1 d . . .
N3 N 0.0871(6) 0.0294(15) 0.3945(9) 0.067(5) Uiso 1 1 d . . .
N4 N 0.2645(6) -0.1028(16) 0.4623(10) 0.077(5) Uiso 1 1 d . . .
N2 N -0.0792(3) 0.2778(7) 0.0108(5) 0.011(2) Uiso 1 1 d . . .
O52 O 0.0666(4) 0.0539(10) 0.5015(6) 0.051(3) Uiso 1 1 d . . .
O53 O 0.2188(4) -0.0102(11) 0.3271(7) 0.061(3) Uiso 1 1 d . . .
O54 O 0.1909(4) 0.7007(11) 0.0282(7) 0.061(3) Uiso 1 1 d . . .
O55 O 0.2071(5) 0.8734(12) 0.1522(8) 0.068(4) Uiso 1 1 d . . .
O56 O 0.2330(6) 0.1156(16) 0.4721(10) 0.101(6) Uiso 1 1 d . . .
O51 O -0.0020(6) 0.8821(16) 0.1755(10) 0.102(6) Uiso 1 1 d . . .
O57 O 0.0000 0.3710(12) 0.2500 0.034(3) Uiso 1 2 d S . .

loop_
_atom_site_aniso_label
_atom_site_aniso_U_11
_atom_site_aniso_U_22
_atom_site_aniso_U_33
_atom_site_aniso_U_23
_atom_site_aniso_U_13
_atom_site_aniso_U_12
Ru1 0.0093(5) 0.0081(5) 0.0063(4) -0.0013(3) 0.0042(4) -0.0009(3)
Mo2 0.0099(5) 0.0087(5) 0.0087(5) -0.0006(4) 0.0061(4) -0.0012(4)
Mo3 0.0078(5) 0.0087(5) 0.0078(5) -0.0015(4) 0.0036(4) -0.0009(4)
Mo4 0.0085(5) 0.0081(5) 0.0059(5) 0.0005(4) 0.0032(4) 0.0004(4)
Mo5 0.0126(5) 0.0120(5) 0.0099(5) -0.0020(4) 0.0076(4) -0.0005(4)
Mo6 0.0072(5) 0.0076(5) 0.0064(5) 0.0006(4) 0.0032(4) 0.0005(4)
Mo7 0.0131(5) 0.0067(5) 0.0089(5) 0.0008(4) 0.0059(4) 0.0002(4)
Mo8 0.0135(5) 0.0101(5) 0.0104(5) -0.0014(4) 0.0064(4) 0.0020(4)
S2 0.0148(14) 0.0094(14) 0.0101(13) -0.0019(11) 0.0074(12) 0.0000(11)
S1 0.0135(14) 0.0105(14) 0.0129(14) -0.0026(11) 0.0082(12) -0.0019(11)
S3 0.0125(15) 0.0283(17) 0.0067(13) -0.0011(12) 0.0042(12) -0.0024(12)
O1 0.016(4) 0.014(4) 0.011(4) -0.001(3) 0.008(4) -0.003(3)
O2 0.010(4) 0.017(4) 0.007(4) -0.001(3) 0.003(3) -0.001(3)
O3 0.018(4) 0.009(4) 0.010(4) -0.001(3) 0.006(3) 0.001(3)
O4 0.009(4) 0.014(4) 0.008(4) 0.001(3) 0.005(3) 0.001(3)
O5 0.014(4) 0.012(4) 0.016(4) -0.002(3) 0.007(4) 0.004(3)
O6 0.009(4) 0.007(4) 0.009(4) -0.006(3) 0.001(3) -0.003(3)
O7 0.017(4) 0.005(4) 0.014(4) 0.004(3) 0.009(4) 0.004(3)
O8 0.010(4) 0.012(4) 0.006(4) -0.001(3) 0.005(3) -0.006(3)
O9 0.007(4) 0.009(4) 0.009(4) 0.001(3) 0.001(3) 0.000(3)
O10 0.013(4) 0.018(4) 0.016(4) -0.002(3) 0.008(4) -0.003(3)
O11 0.014(4) 0.012(4) 0.014(4) -0.002(3) 0.008(4) 0.001(3)
O12 0.022(5) 0.015(4) 0.018(4) 0.005(3) 0.014(4) 0.006(3)
O13 0.012(4) 0.014(4) 0.015(4) 0.001(3) 0.008(4) -0.001(3)
O14 0.018(4) 0.013(4) 0.012(4) -0.003(3) 0.008(4) -0.001(3)
O15 0.021(5) 0.018(4) 0.012(4) -0.003(3) 0.006(4) 0.004(4)
O16 0.011(4) 0.013(4) 0.015(4) 0.001(3) 0.004(3) 0.002(3)
O17 0.026(5) 0.010(4) 0.019(4) -0.003(3) 0.015(4) -0.004(4)
O18 0.021(4) 0.015(4) 0.015(4) 0.005(3) 0.013(4) 0.003(3)
O19 0.009(4) 0.015(4) 0.006(4) -0.002(3) 0.005(3) 0.000(3)
O20 0.010(4) 0.008(4) 0.010(4) 0.003(3) 0.008(3) 0.000(3)
O21 0.013(4) 0.017(5) 0.023(5) -0.003(4) 0.007(4) -0.002(3)
O22 0.016(4) 0.020(5) 0.020(4) 0.005(4) 0.011(4) 0.007(4)
O23 0.014(4) 0.010(4) 0.008(4) 0.000(3) 0.007(3) 0.002(3)
O24 0.015(4) 0.010(4) 0.008(4) -0.003(3) 0.008(3) 0.000(3)
O100 0.023(5) 0.019(5) 0.022(5) -0.015(4) 0.015(4) -0.014(4)
C101 0.015(6) 0.020(7) 0.025(7) 0.007(5) 0.013(6) 0.000(5)
C102 0.022(7) 0.026(7) 0.022(7) -0.006(5) 0.019(6) -0.006(5)
C201 0.032(8) 0.030(7) 0.021(7) 0.007(6) 0.025(6) 0.010(6)
O200 0.026(5) 0.005(4) 0.028(5) -0.005(3) 0.016(4) -0.002(3)
C202 0.010(6) 0.019(7) 0.020(6) 0.003(5) 0.007(5) 0.004(5)
O300 0.019(5) 0.071(8) 0.016(5) -0.024(5) 0.008(4) -0.011(5)
C301 0.009(6) 0.032(8) 0.016(6) 0.000(6) 0.002(5) -0.010(5)
C302 0.023(7) 0.042(9) 0.027(8) 0.011(7) 0.013(6) -0.005(6)

loop_
_atom_type_symbol
_atom_type_description
_atom_type_scat_dispersion_real
_atom_type_scat_dispersion_imag
_atom_type_scat_source
N N 0.0061 0.0033 'International Tables Vol C Tables 4.2.6.8 and 6.1.1.4'
H H 0.0000 0.0000 'International Tables Vol C Tables 4.2.6.8 and 6.1.1.4'
O O 0.0106 0.0060 'International Tables Vol C Tables 4.2.6.8 and 6.1.1.4'
S S 0.1246 0.1234 'International Tables Vol C Tables 4.2.6.8 and 6.1.1.4'
Mo Mo -1.6832 0.6857 'International Tables Vol C Tables 4.2.6.8 and 6.1.1.4'
Ru Ru -1.2594 0.8363 'International Tables Vol C Tables 4.2.6.8 and 6.1.1.4'
C C 0.0033 0.0016 'International Tables Vol C Tables 4.2.6.8 and 6.1.1.4'

loop_
_geom_angle_atom_site_label_1
_geom_angle_atom_site_label_2
_geom_angle_atom_site_label_3
_geom_angle
_geom_angle_site_symmetry_1
_geom_angle_site_symmetry_3
_geom_angle_publ_flag
O8 Ru1 O7 84.9(3) . . ?
O8 Ru1 O11 83.8(3) . . ?
O7 Ru1 O11 93.1(3) . . ?
O8 Ru1 S2 169.3(2) . . ?
O7 Ru1 S2 90.0(2) . . ?
O11 Ru1 S2 87.1(2) . . ?
O8 Ru1 S3 90.6(2) . . ?
O7 Ru1 S3 174.9(2) . . ?
O11 Ru1 S3 88.8(2) . . ?
S2 Ru1 S3 94.86(11) . . ?
O8 Ru1 S1 92.4(2) . . ?
O7 Ru1 S1 84.0(2) . . ?
O11 Ru1 S1 175.4(2) . . ?
S2 Ru1 S1 96.49(11) . . ?
S3 Ru1 S1 93.79(11) . . ?
O21 Mo2 O18 104.5(4) . . ?
O21 Mo2 O11 102.6(4) . . ?
O18 Mo2 O11 105.0(4) . . ?
O21 Mo2 O23 95.8(3) . . ?
O18 Mo2 O23 92.2(3) . . ?
O11 Mo2 O23 150.6(3) . . ?
O21 Mo2 O20 96.7(3) . . ?
O18 Mo2 O20 153.9(3) . . ?
O11 Mo2 O20 84.7(3) . . ?
O23 Mo2 O20 70.4(3) . . ?
O21 Mo2 O19 163.9(3) . . ?
O18 Mo2 O19 84.6(3) . . ?
O11 Mo2 O19 87.5(3) . . ?
O23 Mo2 O19 70.3(3) . . ?
O20 Mo2 O19 71.5(3) . . ?
O13 Mo3 O6 104.9(4) . . ?
O13 Mo3 O23 101.2(3) . . ?
O6 Mo3 O23 99.4(3) . . ?
O13 Mo3 O2 100.4(3) . . ?
O6 Mo3 O2 98.1(3) . . ?
O23 Mo3 O2 147.5(3) . . ?
O13 Mo3 O20 103.3(3) . . ?
O6 Mo3 O20 151.7(3) . . ?
O23 Mo3 O20 75.9(3) . . ?
O2 Mo3 O20 75.7(3) . . ?
O13 Mo3 O24 175.8(3) . . ?
O6 Mo3 O24 79.2(3) . . ?
O23 Mo3 O24 78.6(3) . . ?
O2 Mo3 O24 78.1(3) . . ?
O20 Mo3 O24 72.5(3) . . ?
O13 Mo3 Mo4 90.1(3) . . ?
O6 Mo3 Mo4 137.7(3) . . ?
O23 Mo3 Mo4 116.4(2) . . ?
O2 Mo3 Mo4 39.7(2) . . ?
O20 Mo3 Mo4 40.80(19) . . ?
O24 Mo3 Mo4 86.25(18) . . ?
O16 Mo4 O1 104.2(4) . . ?
O16 Mo4 O7 102.5(4) . . ?
O1 Mo4 O7 104.4(3) . . ?
O16 Mo4 O2 93.9(3) . . ?
O1 Mo4 O2 95.0(3) . . ?
O7 Mo4 O2 150.4(3) . . ?
O16 Mo4 O20 99.6(3) . . ?
O1 Mo4 O20 153.1(3) . . ?
O7 Mo4 O20 82.4(3) . . ?
O2 Mo4 O20 70.7(3) . . ?
O16 Mo4 O9 163.0(3) . . ?
O1 Mo4 O9 82.4(3) . . ?
O7 Mo4 O9 90.8(3) . . ?
O2 Mo4 O9 69.6(3) . . ?
O20 Mo4 O9 71.4(3) . . ?
O16 Mo4 Mo3 84.6(3) . . ?
O1 Mo4 Mo3 130.8(3) . . ?
O7 Mo4 Mo3 121.1(2) . . ?
O2 Mo4 Mo3 35.7(2) . . ?
O20 Mo4 Mo3 39.3(2) . . ?
O9 Mo4 Mo3 79.36(18) . . ?
O12 Mo5 O10 104.4(4) . . ?
O12 Mo5 O14 101.0(4) . . ?
O10 Mo5 O14 100.1(4) . . ?
O12 Mo5 O9 101.7(3) . . ?
O10 Mo5 O9 95.9(3) . . ?
O14 Mo5 O9 148.0(3) . . ?
O12 Mo5 O2 88.1(3) . . ?
O10 Mo5 O2 165.0(3) . . ?
O14 Mo5 O2 85.4(3) . . ?
O9 Mo5 O2 73.0(3) . . ?
O12 Mo5 O24 161.3(3) . . ?
O10 Mo5 O24 94.3(3) . . ?
O14 Mo5 O24 76.6(3) . . ?
O9 Mo5 O24 74.7(3) . . ?
O2 Mo5 O24 73.3(3) . . ?
O12 Mo5 Mo6 136.5(3) . . ?
O10 Mo5 Mo6 84.5(3) . . ?
O14 Mo5 Mo6 119.5(2) . . ?
O9 Mo5 Mo6 34.9(2) . . ?
O2 Mo5 Mo6 80.65(18) . . ?
O24 Mo5 Mo6 43.03(18) . . ?
O4 Mo6 O8 102.9(4) . . ?
O4 Mo6 O9 103.0(3) . . ?
O8 Mo6 O9 96.5(3) . . ?
O4 Mo6 O19 102.3(3) . . ?
O8 Mo6 O19 96.5(3) . . ?
O9 Mo6 O19 148.0(3) . . ?
O4 Mo6 O24 93.4(3) . . ?
O8 Mo6 O24 163.7(3) . . ?
O9 Mo6 O24 79.8(3) . . ?
O19 Mo6 O24 79.5(3) . . ?
O4 Mo6 O20 165.1(3) . . ?
O8 Mo6 O20 91.9(3) . . ?
O9 Mo6 O20 75.0(3) . . ?
O19 Mo6 O20 75.5(3) . . ?
O24 Mo6 O20 71.7(3) . . ?
O4 Mo6 Mo5 88.4(2) . . ?
O8 Mo6 Mo5 132.7(2) . . ?
O9 Mo6 Mo5 36.5(2) . . ?
O19 Mo6 Mo5 126.1(2) . . ?
O24 Mo6 Mo5 46.86(19) . . ?
O20 Mo6 Mo5 81.47(18) . . ?
O4 Mo6 Mo7 88.7(3) . . ?
O8 Mo6 Mo7 132.5(2) . . ?
O9 Mo6 Mo7 125.8(2) . . ?
O19 Mo6 Mo7 36.2(2) . . ?
O24 Mo6 Mo7 46.47(19) . . ?
O20 Mo6 Mo7 80.97(18) . . ?
Mo5 Mo6 Mo7 92.83(4) . . ?
O17 Mo7 O5 104.5(4) . . ?
O17 Mo7 O3 101.4(4) . . ?
O5 Mo7 O3 99.3(3) . . ?
O17 Mo7 O19 101.1(3) . . ?
O5 Mo7 O19 96.0(3) . . ?
O3 Mo7 O19 148.5(3) . . ?
O17 Mo7 O23 88.5(3) . . ?
O5 Mo7 O23 165.1(3) . . ?
O3 Mo7 O23 84.8(3) . . ?
O19 Mo7 O23 74.1(3) . . ?
O17 Mo7 O24 162.2(3) . . ?
O5 Mo7 O24 93.2(3) . . ?
O3 Mo7 O24 76.8(3) . . ?
O19 Mo7 O24 74.9(3) . . ?
O23 Mo7 O24 73.7(3) . . ?
O17 Mo7 Mo6 136.1(3) . . ?
O5 Mo7 Mo6 84.7(3) . . ?
O3 Mo7 Mo6 119.6(2) . . ?
O19 Mo7 Mo6 35.0(2) . . ?
O23 Mo7 Mo6 80.87(19) . . ?
O24 Mo7 Mo6 42.84(18) . . ?
O15 Mo8 O22 104.6(4) . . ?
O15 Mo8 O14 101.1(4) . . ?
O22 Mo8 O14 99.6(4) . . ?
O15 Mo8 O3 101.5(4) . . ?
O22 Mo8 O3 99.4(4) . . ?
O14 Mo8 O3 145.6(3) . . ?
O15 Mo8 O6 89.4(3) . . ?
O22 Mo8 O6 166.1(3) . . ?
O14 Mo8 O6 77.5(3) . . ?
O3 Mo8 O6 77.1(3) . . ?
O15 Mo8 O24 161.7(3) . . ?
O22 Mo8 O24 93.8(3) . . ?
O14 Mo8 O24 75.2(3) . . ?
O3 Mo8 O24 75.2(3) . . ?
O6 Mo8 O24 72.3(3) . . ?
O200 S2 C201 106.6(6) . . ?
O200 S2 C202 108.1(5) . . ?
C201 S2 C202 100.3(6) . . ?
O200 S2 Ru1 121.0(4) . . ?
C201 S2 Ru1 112.2(4) . . ?
C202 S2 Ru1 106.6(4) . . ?
O100 S1 C101 106.9(6) . . ?
O100 S1 C102 107.2(5) . . ?
C101 S1 C102 99.3(6) . . ?
O100 S1 Ru1 120.0(4) . . ?
C101 S1 Ru1 111.9(4) . . ?
C102 S1 Ru1 109.6(4) . . ?
O300 S3 C302 107.3(7) . . ?
O300 S3 C301 108.1(6) . . ?
C302 S3 C301 100.6(6) . . ?
O300 S3 Ru1 119.5(4) . . ?
C302 S3 Ru1 109.8(5) . . ?
C301 S3 Ru1 109.7(4) . . ?
Mo3 O2 Mo4 104.5(3) . . ?
Mo3 O2 Mo5 110.4(3) . . ?
Mo4 O2 Mo5 105.1(3) . . ?
Mo7 O3 Mo8 115.2(4) . . ?
Mo3 O6 Mo8 116.9(4) . . ?
Mo4 O7 Ru1 146.8(4) . . ?
Mo6 O8 Ru1 134.9(4) . . ?
Mo6 O9 Mo5 108.6(4) . . ?
Mo6 O9 Mo4 106.7(3) . . ?
Mo5 O9 Mo4 107.1(3) . . ?
Mo2 O11 Ru1 145.0(4) . . ?
Mo5 O14 Mo8 115.9(4) . . ?
Mo6 O19 Mo7 108.9(3) . . ?
Mo6 O19 Mo2 106.4(3) . . ?
Mo7 O19 Mo2 105.8(3) . . ?
Mo3 O20 Mo4 99.9(3) . . ?
Mo3 O20 Mo2 99.6(3) . . ?
Mo4 O20 Mo2 144.7(4) . . ?
Mo3 O20 Mo6 110.4(3) . . ?
Mo4 O20 Mo6 100.3(3) . . ?
Mo2 O20 Mo6 100.1(3) . . ?
Mo3 O23 Mo2 105.5(3) . . ?
Mo3 O23 Mo7 110.0(3) . . ?
Mo2 O23 Mo7 104.4(3) . . ?
Mo6 O24 Mo7 90.7(3) . . ?
Mo6 O24 Mo5 90.1(3) . . ?
Mo7 O24 Mo5 169.6(4) . . ?
Mo6 O24 Mo8 163.1(4) . . ?
Mo7 O24 Mo8 88.1(3) . . ?
Mo5 O24 Mo8 88.1(2) . . ?
Mo6 O24 Mo3 105.3(3) . . ?
Mo7 O24 Mo3 94.6(3) . . ?
Mo5 O24 Mo3 95.2(3) . . ?
Mo8 O24 Mo3 91.5(3) . . ?

loop_
_geom_bond_atom_site_label_1
_geom_bond_atom_site_label_2
_geom_bond_distance
_geom_bond_site_symmetry_2
_geom_bond_publ_flag
Ru1 O8 2.059(8) . ?
Ru1 O7 2.078(8) . ?
Ru1 O11 2.080(8) . ?
Ru1 S2 2.250(3) . ?
Ru1 S3 2.253(3) . ?
Ru1 S1 2.259(3) . ?
Mo2 O21 1.732(8) . ?
Mo2 O18 1.744(8) . ?
Mo2 O11 1.778(8) . ?
Mo2 O23 2.121(7) . ?
Mo2 O20 2.153(7) . ?
Mo2 O19 2.384(7) . ?
Mo3 O13 1.712(8) . ?
Mo3 O6 1.772(7) . ?
Mo3 O23 1.930(7) . ?
Mo3 O2 1.942(8) . ?
Mo3 O20 2.070(7) . ?
Mo3 O24 2.411(8) . ?
Mo3 Mo4 3.2187(14) . ?
Mo4 O16 1.729(8) . ?
Mo4 O1 1.746(8) . ?
Mo4 O7 1.783(8) . ?
Mo4 O2 2.125(8) . ?
Mo4 O20 2.135(7) . ?
Mo4 O9 2.373(7) . ?
Mo5 O12 1.708(8) . ?
Mo5 O10 1.711(8) . ?
Mo5 O14 1.909(8) . ?
Mo5 O9 1.999(7) . ?
Mo5 O2 2.311(8) . ?
Mo5 O24 2.326(7) . ?
Mo5 Mo6 3.1870(16) . ?
Mo6 O4 1.691(7) . ?
Mo6 O8 1.766(7) . ?
Mo6 O9 1.925(7) . ?
Mo6 O19 1.936(7) . ?
Mo6 O24 2.175(7) . ?
Mo6 O20 2.367(7) . ?
Mo6 Mo7 3.1981(14) . ?
Mo7 O17 1.713(8) . ?
Mo7 O5 1.716(8) . ?
Mo7 O3 1.910(8) . ?
Mo7 O19 1.995(7) . ?
Mo7 O23 2.307(7) . ?
Mo7 O24 2.319(7) . ?
Mo8 O15 1.709(8) . ?
Mo8 O22 1.712(8) . ?
Mo8 O14 1.938(8) . ?
Mo8 O3 1.944(8) . ?
Mo8 O6 2.231(8) . ?
Mo8 O24 2.362(7) . ?
S2 O200 1.493(8) . ?
S2 C201 1.779(11) . ?
S2 C202 1.781(12) . ?
S1 O100 1.484(8) . ?
S1 C101 1.772(12) . ?
S1 C102 1.779(12) . ?
S3 O300 1.489(10) . ?
S3 C302 1.774(14) . ?
S3 C301 1.779(12) . ?
